data_2228396
loop_
_publ_author_name
'Leng, Xin'
'Yang, Bingqin'
'Cui, Lin'
'Liu, Bo'

_publ_section_title
;
 6-(4-Methylphenyl)-2,10-dioxo-3,9-dioxa-6-aza-1(1,1')-ferrocenacyclodecaphane
;
_journal_coeditor_code HY2361
_journal_issue 12
_journal_name_full 'Acta Crystallographica Section E'
_journal_page_first m1528
_journal_paper_doi 10.1107/S1600536810043278
_journal_volume 66
_journal_year 2010
_chemical_formula_iupac '[Fe (C23 H23 N O4)]'
_chemical_formula_moiety 'C23 H23 Fe N O4'
_chemical_formula_sum 'C23 H23 Fe N O4'
_chemical_formula_weight 433.27
_chemical_melting_point 407(8)
_chemical_name_common
;
[1,9-Dicarbonyl-2,8-dioxo-5-(4-methyl)phenyl-N[9]ester]ferrocenophane
;
_chemical_name_systematic
;
6-(4-Methylphenyl)-2,10-dioxo-3,9-dioxa-6-aza-1(1,1')-ferrocenacyclodecaphane
;
_space_group_IT_number 61
_symmetry_cell_setting orthorhombic
_symmetry_space_group_name_Hall '-P 2ac 2ab'
_symmetry_space_group_name_H-M 'P b c a'
_atom_sites_solution_hydrogens geom
_atom_sites_solution_primary direct
_atom_sites_solution_secondary difmap
_audit_creation_method SHELXL97
_cell_angle_alpha 90.00
_cell_angle_beta 90.00
_cell_angle_gamma 90.00
_cell_formula_units_Z 8
_cell_length_a 15.028(2)
_cell_length_b 11.7488(17)
_cell_length_c 22.765(3)
_cell_measurement_reflns_used 2477
_cell_measurement_temperature 296(2)
_cell_measurement_theta_max 19.56
_cell_measurement_theta_min 2.37
_cell_volume 4019.4(10)
_computing_cell_refinement 'SAINT (Bruker, 2007)'
_computing_data_collection 'APEX2 (Bruker, 2007)'
_computing_data_reduction 'SAINT (Bruker, 2007)'
_computing_molecular_graphics 'DIAMOND (Brandenburg, 1999)'
_computing_publication_material 'SHELXL97 (Sheldrick, 2008)'
_computing_structure_refinement 'SHELXL97 (Sheldrick, 2008)'
_computing_structure_solution 'SHELXS97 (Sheldrick, 2008)'
_diffrn_ambient_temperature 296(2)
_diffrn_measured_fraction_theta_full 0.999
_diffrn_measured_fraction_theta_max 0.999
_diffrn_measurement_device_type 'Bruker APEXII CCD'
_diffrn_measurement_method '\f and \w scans'
_diffrn_radiation_monochromator graphite
_diffrn_radiation_source 'fine-focus sealed tube'
_diffrn_radiation_type MoK\a
_diffrn_radiation_wavelength 0.71073
_diffrn_reflns_av_R_equivalents 0.0572
_diffrn_reflns_av_sigmaI/netI 0.0431
_diffrn_reflns_limit_h_max 17
_diffrn_reflns_limit_h_min -17
_diffrn_reflns_limit_k_max 12
_diffrn_reflns_limit_k_min -14
_diffrn_reflns_limit_l_max 24
_diffrn_reflns_limit_l_min -27
_diffrn_reflns_number 19079
_diffrn_reflns_theta_full 25.10
_diffrn_reflns_theta_max 25.10
_diffrn_reflns_theta_min 1.79
_exptl_absorpt_coefficient_mu 0.780
_exptl_absorpt_correction_T_max 0.8940
_exptl_absorpt_correction_T_min 0.7840
_exptl_absorpt_correction_type multi-scan
_exptl_absorpt_process_details '(SADABS; Sheldrick, 1996)'
_exptl_crystal_colour dark-red
_exptl_crystal_density_diffrn 1.432
_exptl_crystal_density_method 'not measured'
_exptl_crystal_description block
_exptl_crystal_F_000 1808
_exptl_crystal_size_max 0.33
_exptl_crystal_size_mid 0.25
_exptl_crystal_size_min 0.15
_refine_diff_density_max 0.292
_refine_diff_density_min -0.433
_refine_ls_extinction_method none
_refine_ls_goodness_of_fit_ref 1.000
_refine_ls_hydrogen_treatment constr
_refine_ls_matrix_type full
_refine_ls_number_parameters 263
_refine_ls_number_reflns 3568
_refine_ls_number_restraints 0
_refine_ls_restrained_S_all 1.000
_refine_ls_R_factor_all 0.0704
_refine_ls_R_factor_gt 0.0426
_refine_ls_shift/su_max 0.000
_refine_ls_shift/su_mean 0.000
_refine_ls_structure_factor_coef Fsqd
_refine_ls_weighting_details 'calc w = 1/[\s^2^(Fo^2^)+(0.0623P)^2^+1.0856P] where P=(Fo^2^+2Fc^2^)/3'
_refine_ls_weighting_scheme calc
_refine_ls_wR_factor_gt 0.1103
_refine_ls_wR_factor_ref 0.1281
_reflns_number_gt 2357
_reflns_number_total 3568
_reflns_threshold_expression I>2\s(I)
_cod_data_source_file hy2361.cif
_cod_data_source_block I
_cod_original_cell_volume 4019.3(10)
_cod_database_code 2228396
_cod_database_fobs_code 2228396

loop_
_symmetry_equiv_pos_as_xyz
'x, y, z'
'-x+1/2, -y, z+1/2'
'-x, y+1/2, -z+1/2'
'x+1/2, -y+1/2, -z'
'-x, -y, -z'
'x-1/2, y, -z-1/2'
'x, -y-1/2, z-1/2'
'-x-1/2, y-1/2, z'

loop_
_atom_site_type_symbol
_atom_site_label
_atom_site_fract_x
_atom_site_fract_y
_atom_site_fract_z
_atom_site_U_iso_or_equiv
_atom_site_adp_type
_atom_site_calc_flag
_atom_site_refinement_flags
_atom_site_occupancy
_atom_site_disorder_assembly
_atom_site_disorder_group
Fe Fe1 0.12595(3) 1.22967(4) 0.052251(19) 0.05457(19) Uani d . 1 . .
N N1 0.00836(17) 0.8972(2) 0.20855(11) 0.0599(7) Uani d . 1 . .
O O1 0.16563(14) 0.9967(2) 0.15793(9) 0.0653(6) Uani d . 1 . .
O O2 0.26745(17) 1.1325(3) 0.17458(12) 0.1046(10) Uani d . 1 . .
O O3 -0.03453(13) 1.13781(17) 0.17171(9) 0.0586(6) Uani d . 1 . .
O O4 -0.11312(18) 1.1282(3) 0.08862(13) 0.1183(12) Uani d . 1 . .
C C1 -0.1716(3) 0.5112(3) 0.10871(16) 0.0796(11) Uani d . 1 . .
H H1A -0.2031 0.4726 0.1395 0.119 Uiso calc R 1 . .
H H1B -0.1285 0.4604 0.0918 0.119 Uiso calc R 1 . .
H H1C -0.2128 0.5349 0.0790 0.119 Uiso calc R 1 . .
C C2 -0.1247(2) 0.6140(3) 0.13363(14) 0.0589(8) Uani d . 1 . .
C C3 -0.0345(2) 0.6298(3) 0.12735(14) 0.0673(9) Uani d . 1 . .
H H3 -0.0017 0.5761 0.1065 0.081 Uiso calc R 1 . .
C C4 0.0090(2) 0.7224(3) 0.15085(14) 0.0629(9) Uani d . 1 . .
H H4 0.0698 0.7308 0.1445 0.075 Uiso calc R 1 . .
C C5 -0.0357(2) 0.8035(3) 0.18383(13) 0.0506(7) Uani d . 1 . .
C C6 -0.1279(2) 0.7883(3) 0.18891(14) 0.0598(9) Uani d . 1 . .
H H6 -0.1613 0.8416 0.2096 0.072 Uiso calc R 1 . .
C C7 -0.1698(2) 0.6964(3) 0.16399(14) 0.0616(9) Uani d . 1 . .
H H7 -0.2312 0.6898 0.1679 0.074 Uiso calc R 1 . .
C C8 0.0986(2) 0.8793(3) 0.23124(16) 0.0692(10) Uani d . 1 . .
H H8A 0.1237 0.8120 0.2129 0.083 Uiso calc R 1 . .
H H8B 0.0955 0.8654 0.2732 0.083 Uiso calc R 1 . .
C C9 0.1598(2) 0.9792(3) 0.22014(15) 0.0716(10) Uani d . 1 . .
H H9A 0.1364 1.0469 0.2390 0.086 Uiso calc R 1 . .
H H9B 0.2183 0.9638 0.2362 0.086 Uiso calc R 1 . .
C C10 0.2191(2) 1.0829(4) 0.14117(17) 0.0723(10) Uani d . 1 . .
C C11 -0.0434(2) 0.9829(3) 0.23940(14) 0.0659(9) Uani d . 1 . .
H H11A -0.0035 1.0287 0.2631 0.079 Uiso calc R 1 . .
H H11B -0.0844 0.9449 0.2658 0.079 Uiso calc R 1 . .
C C12 -0.0951(2) 1.0596(3) 0.20000(15) 0.0644(9) Uani d . 1 . .
H H12A -0.1262 1.0150 0.1706 0.077 Uiso calc R 1 . .
H H12B -0.1388 1.1015 0.2227 0.077 Uiso calc R 1 . .
C C13 -0.0522(2) 1.1668(3) 0.11655(15) 0.0624(9) Uani d . 1 . .
C C14 0.2097(2) 1.1067(3) 0.07820(16) 0.0707(10) Uani d . 1 . .
C C15 0.1458(3) 1.0613(3) 0.03878(16) 0.0754(11) Uani d . 1 . .
H H15 0.1035 0.9998 0.0470 0.091 Uiso calc R 1 . .
C C16 0.1557(4) 1.1210(4) -0.01512(17) 0.0932(14) Uani d . 1 . .
H H16 0.1197 1.1093 -0.0505 0.112 Uiso calc R 1 . .
C C17 0.2232(3) 1.2012(4) -0.0088(2) 0.0953(14) Uani d . 1 . .
H H17 0.2425 1.2553 -0.0390 0.114 Uiso calc R 1 . .
C C18 0.2579(3) 1.1935(4) 0.04834(19) 0.0934(14) Uani d . 1 . .
H H18 0.3063 1.2396 0.0647 0.112 Uiso calc R 1 . .
C C19 0.0083(2) 1.2533(3) 0.09438(14) 0.0550(8) Uani d . 1 . .
C C20 0.0773(3) 1.3066(3) 0.12548(15) 0.0713(10) Uani d . 1 . .
H H20 0.0950 1.2909 0.1661 0.086 Uiso calc R 1 . .
C C21 0.1165(3) 1.3873(3) 0.0874(2) 0.0986(14) Uani d . 1 . .
H H21 0.1668 1.4368 0.0972 0.118 Uiso calc R 1 . .
C C22 0.0727(3) 1.3847(4) 0.0337(2) 0.0963(14) Uani d . 1 . .
H H22 0.0866 1.4318 -0.0006 0.116 Uiso calc R 1 . .
C C23 0.0055(3) 1.3034(4) 0.03710(17) 0.0786(11) Uani d . 1 . .
H H23 -0.0360 1.2832 0.0056 0.094 Uiso calc R 1 . .

loop_
_atom_site_aniso_label
_atom_site_aniso_U_11
_atom_site_aniso_U_22
_atom_site_aniso_U_33
_atom_site_aniso_U_12
_atom_site_aniso_U_13
_atom_site_aniso_U_23
Fe1 0.0526(3) 0.0578(3) 0.0533(3) 0.0040(2) 0.0076(2) -0.0010(2)
N1 0.0557(16) 0.0556(17) 0.0683(17) 0.0009(13) -0.0075(13) 0.0035(14)
O1 0.0595(13) 0.0737(17) 0.0626(15) 0.0009(12) -0.0063(11) 0.0061(12)
O2 0.0675(17) 0.139(3) 0.107(2) -0.0402(17) -0.0299(16) 0.040(2)
O3 0.0619(13) 0.0543(14) 0.0596(13) -0.0074(10) 0.0036(10) 0.0053(11)
O4 0.084(2) 0.181(4) 0.090(2) -0.056(2) -0.0187(16) 0.031(2)
C1 0.086(3) 0.076(3) 0.077(3) -0.006(2) -0.001(2) -0.006(2)
C2 0.060(2) 0.060(2) 0.0558(19) 0.0012(17) -0.0036(15) -0.0005(16)
C3 0.061(2) 0.074(3) 0.066(2) 0.0120(18) 0.0029(16) -0.0155(18)
C4 0.0422(17) 0.079(2) 0.068(2) 0.0032(17) 0.0019(15) -0.0058(19)
C5 0.0497(17) 0.0499(19) 0.0522(17) 0.0038(15) 0.0003(14) 0.0093(15)
C6 0.0491(18) 0.057(2) 0.073(2) 0.0069(16) 0.0139(16) 0.0020(17)
C7 0.0476(18) 0.063(2) 0.074(2) -0.0057(16) 0.0036(16) 0.0035(18)
C8 0.066(2) 0.066(2) 0.076(2) -0.0091(18) -0.0226(18) 0.0185(19)
C9 0.068(2) 0.080(3) 0.067(2) -0.0086(19) -0.0201(18) 0.0114(19)
C10 0.0417(18) 0.095(3) 0.081(3) 0.006(2) 0.0005(18) 0.018(2)
C11 0.076(2) 0.063(2) 0.059(2) -0.0052(18) 0.0068(17) 0.0044(17)
C12 0.0600(19) 0.054(2) 0.079(2) 0.0017(17) 0.0174(17) 0.0076(18)
C13 0.0496(19) 0.074(2) 0.064(2) 0.0004(17) 0.0087(17) -0.0032(18)
C14 0.053(2) 0.086(3) 0.073(2) 0.0204(18) 0.0110(18) 0.011(2)
C15 0.097(3) 0.062(2) 0.067(2) 0.024(2) 0.006(2) -0.0123(19)
C16 0.128(4) 0.096(3) 0.056(2) 0.047(3) 0.011(2) -0.013(2)
C17 0.085(3) 0.117(4) 0.084(3) 0.034(3) 0.035(2) 0.020(3)
C18 0.053(2) 0.128(4) 0.100(3) 0.010(2) 0.017(2) 0.041(3)
C19 0.0543(18) 0.054(2) 0.0570(19) 0.0107(15) 0.0090(15) 0.0019(15)
C20 0.094(3) 0.057(2) 0.063(2) -0.011(2) 0.020(2) -0.0145(17)
C21 0.123(4) 0.060(3) 0.113(4) -0.029(2) 0.040(3) -0.019(3)
C22 0.128(4) 0.061(3) 0.100(3) 0.018(3) 0.046(3) 0.014(2)
C23 0.071(2) 0.089(3) 0.075(2) 0.031(2) 0.0124(19) 0.022(2)

loop_
_atom_type_symbol
_atom_type_description
_atom_type_scat_dispersion_real
_atom_type_scat_dispersion_imag
_atom_type_scat_source
C C 0.0033 0.0016 'International Tables Vol C Tables 4.2.6.8 and 6.1.1.4'
H H 0.0000 0.0000 'International Tables Vol C Tables 4.2.6.8 and 6.1.1.4'
N N 0.0061 0.0033 'International Tables Vol C Tables 4.2.6.8 and 6.1.1.4'
O O 0.0106 0.0060 'International Tables Vol C Tables 4.2.6.8 and 6.1.1.4'
Fe Fe 0.3463 0.8444 'International Tables Vol C Tables 4.2.6.8 and 6.1.1.4'

loop_
_geom_angle_atom_site_label_1
_geom_angle_atom_site_label_2
_geom_angle_atom_site_label_3
_geom_angle_site_symmetry_1
_geom_angle_site_symmetry_3
_geom_angle
_geom_angle_publ_flag
C14 Fe1 C21 . . 126.0(2) ?
C14 Fe1 C15 . . 41.22(15) ?
C21 Fe1 C15 . . 164.88(19) ?
C14 Fe1 C18 . . 41.32(15) ?
C21 Fe1 C18 . . 106.1(2) ?
C15 Fe1 C18 . . 69.19(19) ?
C14 Fe1 C19 . . 120.38(14) ?
C21 Fe1 C19 . . 68.10(15) ?
C15 Fe1 C19 . . 109.48(15) ?
C18 Fe1 C19 . . 154.15(15) ?
C14 Fe1 C20 . . 107.74(16) ?
C21 Fe1 C20 . . 40.79(15) ?
C15 Fe1 C20 . . 127.75(15) ?
C18 Fe1 C20 . . 118.71(18) ?
C19 Fe1 C20 . . 40.42(13) ?
C14 Fe1 C22 . . 162.5(2) ?
C21 Fe1 C22 . . 40.05(18) ?
C15 Fe1 C22 . . 154.39(19) ?
C18 Fe1 C22 . . 124.2(2) ?
C19 Fe1 C22 . . 68.48(15) ?
C20 Fe1 C22 . . 68.32(17) ?
C14 Fe1 C23 . . 156.13(16) ?
C21 Fe1 C23 . . 67.3(2) ?
C15 Fe1 C23 . . 121.41(18) ?
C18 Fe1 C23 . . 161.81(16) ?
C19 Fe1 C23 . . 41.21(13) ?
C20 Fe1 C23 . . 68.28(16) ?
C22 Fe1 C23 . . 40.00(17) ?
C14 Fe1 C17 . . 68.53(16) ?
C21 Fe1 C17 . . 118.0(2) ?
C15 Fe1 C17 . . 68.40(18) ?
C18 Fe1 C17 . . 40.33(16) ?
C19 Fe1 C17 . . 165.00(18) ?
C20 Fe1 C17 . . 152.5(2) ?
C22 Fe1 C17 . . 106.63(18) ?
C23 Fe1 C17 . . 126.15(17) ?
C14 Fe1 C16 . . 68.52(16) ?
C21 Fe1 C16 . . 152.1(2) ?
C15 Fe1 C16 . . 40.88(16) ?
C18 Fe1 C16 . . 67.8(2) ?
C19 Fe1 C16 . . 129.04(19) ?
C20 Fe1 C16 . . 166.29(19) ?
C22 Fe1 C16 . . 119.29(18) ?
C23 Fe1 C16 . . 109.46(18) ?
C17 Fe1 C16 . . 39.81(17) ?
C5 N1 C11 . . 119.0(3) ?
C5 N1 C8 . . 117.8(3) ?
C11 N1 C8 . . 115.1(3) ?
C10 O1 C9 . . 115.1(3) ?
C13 O3 C12 . . 117.3(3) ?
C2 C1 H1A . . 109.5 ?
C2 C1 H1B . . 109.5 ?
H1A C1 H1B . . 109.5 ?
C2 C1 H1C . . 109.5 ?
H1A C1 H1C . . 109.5 ?
H1B C1 H1C . . 109.5 ?
C7 C2 C3 . . 116.4(3) ?
C7 C2 C1 . . 121.7(3) ?
C3 C2 C1 . . 121.9(3) ?
C2 C3 C4 . . 122.2(3) ?
C2 C3 H3 . . 118.9 ?
C4 C3 H3 . . 118.9 ?
C3 C4 C5 . . 121.6(3) ?
C3 C4 H4 . . 119.2 ?
C5 C4 H4 . . 119.2 ?
C4 C5 C6 . . 115.8(3) ?
C4 C5 N1 . . 121.8(3) ?
C6 C5 N1 . . 122.3(3) ?
C7 C6 C5 . . 121.3(3) ?
C7 C6 H6 . . 119.3 ?
C5 C6 H6 . . 119.3 ?
C2 C7 C6 . . 122.5(3) ?
C2 C7 H7 . . 118.7 ?
C6 C7 H7 . . 118.7 ?
N1 C8 C9 . . 113.1(3) ?
N1 C8 H8A . . 109.0 ?
C9 C8 H8A . . 109.0 ?
N1 C8 H8B . . 109.0 ?
C9 C8 H8B . . 109.0 ?
H8A C8 H8B . . 107.8 ?
O1 C9 C8 . . 108.3(3) ?
O1 C9 H9A . . 110.0 ?
C8 C9 H9A . . 110.0 ?
O1 C9 H9B . . 110.0 ?
C8 C9 H9B . . 110.0 ?
H9A C9 H9B . . 108.4 ?
O2 C10 O1 . . 123.1(3) ?
O2 C10 C14 . . 125.7(4) ?
O1 C10 C14 . . 111.3(3) ?
N1 C11 C12 . . 114.0(3) ?
N1 C11 H11A . . 108.7 ?
C12 C11 H11A . . 108.7 ?
N1 C11 H11B . . 108.7 ?
C12 C11 H11B . . 108.7 ?
H11A C11 H11B . . 107.6 ?
O3 C12 C11 . . 109.0(3) ?
O3 C12 H12A . . 109.9 ?
C11 C12 H12A . . 109.9 ?
O3 C12 H12B . . 109.9 ?
C11 C12 H12B . . 109.9 ?
H12A C12 H12B . . 108.3 ?
O4 C13 O3 . . 123.7(3) ?
O4 C13 C19 . . 123.8(3) ?
O3 C13 C19 . . 112.5(3) ?
C15 C14 C18 . . 108.2(4) ?
C15 C14 C10 . . 127.7(4) ?
C18 C14 C10 . . 123.6(4) ?
C15 C14 Fe1 . . 70.1(2) ?
C18 C14 Fe1 . . 70.3(2) ?
C10 C14 Fe1 . . 119.1(2) ?
C14 C15 C16 . . 106.8(4) ?
C14 C15 Fe1 . . 68.7(2) ?
C16 C15 Fe1 . . 70.4(2) ?
C14 C15 H15 . . 126.6 ?
C16 C15 H15 . . 126.6 ?
Fe1 C15 H15 . . 126.6 ?
C17 C16 C15 . . 108.8(4) ?
C17 C16 Fe1 . . 70.1(2) ?
C15 C16 Fe1 . . 68.8(2) ?
C17 C16 H16 . . 125.6 ?
C15 C16 H16 . . 125.6 ?
Fe1 C16 H16 . . 125.6 ?
C16 C17 C18 . . 108.8(4) ?
C16 C17 Fe1 . . 70.1(2) ?
C18 C17 Fe1 . . 69.3(2) ?
C16 C17 H17 . . 125.6 ?
C18 C17 H17 . . 125.6 ?
Fe1 C17 H17 . . 125.6 ?
C17 C18 C14 . . 107.4(4) ?
C17 C18 Fe1 . . 70.4(2) ?
C14 C18 Fe1 . . 68.4(2) ?
C17 C18 H18 . . 126.3 ?
C14 C18 H18 . . 126.3 ?
Fe1 C18 H18 . . 126.3 ?
C20 C19 C23 . . 107.3(3) ?
C20 C19 C13 . . 126.8(3) ?
C23 C19 C13 . . 125.9(3) ?
C20 C19 Fe1 . . 69.85(18) ?
C23 C19 Fe1 . . 69.60(18) ?
C13 C19 Fe1 . . 127.8(2) ?
C19 C20 C21 . . 107.3(4) ?
C19 C20 Fe1 . . 69.73(18) ?
C21 C20 Fe1 . . 69.2(2) ?
C19 C20 H20 . . 126.3 ?
C21 C20 H20 . . 126.3 ?
Fe1 C20 H20 . . 126.3 ?
C22 C21 C20 . . 109.1(4) ?
C22 C21 Fe1 . . 70.4(2) ?
C20 C21 Fe1 . . 70.0(2) ?
C22 C21 H21 . . 125.4 ?
C20 C21 H21 . . 125.4 ?
Fe1 C21 H21 . . 125.4 ?
C21 C22 C23 . . 108.0(4) ?
C21 C22 Fe1 . . 69.5(2) ?
C23 C22 Fe1 . . 70.1(2) ?
C21 C22 H22 . . 126.0 ?
C23 C22 H22 . . 126.0 ?
Fe1 C22 H22 . . 126.0 ?
C22 C23 C19 . . 108.2(4) ?
C22 C23 Fe1 . . 69.9(2) ?
C19 C23 Fe1 . . 69.19(18) ?
C22 C23 H23 . . 125.9 ?
C19 C23 H23 . . 125.9 ?
Fe1 C23 H23 . . 125.9 ?

loop_
_geom_bond_atom_site_label_1
_geom_bond_atom_site_label_2
_geom_bond_site_symmetry_2
_geom_bond_distance
_geom_bond_publ_flag
Fe1 C14 . 2.005(3) ?
Fe1 C21 . 2.022(4) ?
Fe1 C15 . 2.024(4) ?
Fe1 C18 . 2.030(4) ?
Fe1 C19 . 2.031(3) ?
Fe1 C20 . 2.033(3) ?
Fe1 C22 . 2.034(4) ?
Fe1 C23 . 2.036(4) ?
Fe1 C17 . 2.045(4) ?
Fe1 C16 . 2.045(4) ?
N1 C5 . 1.402(4) ?
N1 C11 . 1.453(4) ?
N1 C8 . 1.467(4) ?
O1 C10 . 1.348(4) ?
O1 C9 . 1.434(4) ?
O2 C10 . 1.203(4) ?
O3 C13 . 1.328(4) ?
O3 C12 . 1.445(4) ?
O4 C13 . 1.204(4) ?
C1 C2 . 1.509(5) ?
C1 H1A . 0.9600 ?
C1 H1B . 0.9600 ?
C1 H1C . 0.9600 ?
C2 C7 . 1.368(5) ?
C2 C3 . 1.377(4) ?
C3 C4 . 1.377(4) ?
C3 H3 . 0.9300 ?
C4 C5 . 1.387(4) ?
C4 H4 . 0.9300 ?
C5 C6 . 1.401(4) ?
C6 C7 . 1.374(4) ?
C6 H6 . 0.9300 ?
C7 H7 . 0.9300 ?
C8 C9 . 1.512(4) ?
C8 H8A . 0.9700 ?
C8 H8B . 0.9700 ?
C9 H9A . 0.9700 ?
C9 H9B . 0.9700 ?
C10 C14 . 1.467(5) ?
C11 C12 . 1.489(4) ?
C11 H11A . 0.9700 ?
C11 H11B . 0.9700 ?
C12 H12A . 0.9700 ?
C12 H12B . 0.9700 ?
C13 C19 . 1.453(4) ?
C14 C15 . 1.418(5) ?
C14 C18 . 1.424(5) ?
C15 C16 . 1.421(5) ?
C15 H15 . 0.9800 ?
C16 C17 . 1.392(6) ?
C16 H16 . 0.9800 ?
C17 C18 . 1.405(6) ?
C17 H17 . 0.9800 ?
C18 H18 . 0.9800 ?
C19 C20 . 1.404(5) ?
C19 C23 . 1.432(5) ?
C20 C21 . 1.413(5) ?
C20 H20 . 0.9800 ?
C21 C22 . 1.389(6) ?
C21 H21 . 0.9800 ?
C22 C23 . 1.392(6) ?
C22 H22 . 0.9800 ?
C23 H23 . 0.9800 ?

loop_
_geom_torsion_atom_site_label_1
_geom_torsion_atom_site_label_2
_geom_torsion_atom_site_label_3
_geom_torsion_atom_site_label_4
_geom_torsion_site_symmetry_1
_geom_torsion_site_symmetry_2
_geom_torsion_site_symmetry_3
_geom_torsion_site_symmetry_4
_geom_torsion
_geom_torsion_publ_flag
C7 C2 C3 C4 . . . . 0.8(5) ?
C1 C2 C3 C4 . . . . -178.8(3) ?
C2 C3 C4 C5 . . . . 2.0(5) ?
C3 C4 C5 C6 . . . . -3.3(5) ?
C3 C4 C5 N1 . . . . 179.1(3) ?
C11 N1 C5 C4 . . . . 176.1(3) ?
C8 N1 C5 C4 . . . . -36.8(4) ?
C11 N1 C5 C6 . . . . -1.4(4) ?
C8 N1 C5 C6 . . . . 145.7(3) ?
C4 C5 C6 C7 . . . . 1.9(5) ?
N1 C5 C6 C7 . . . . 179.5(3) ?
C3 C2 C7 C6 . . . . -2.2(5) ?
C1 C2 C7 C6 . . . . 177.4(3) ?
C5 C6 C7 C2 . . . . 0.8(5) ?
C5 N1 C8 C9 . . . . 142.6(3) ?
C11 N1 C8 C9 . . . . -69.0(4) ?
C10 O1 C9 C8 . . . . -179.3(3) ?
N1 C8 C9 O1 . . . . -60.2(4) ?
C9 O1 C10 O2 . . . . 9.3(5) ?
C9 O1 C10 C14 . . . . -170.6(3) ?
C5 N1 C11 C12 . . . . -74.8(4) ?
C8 N1 C11 C12 . . . . 137.3(3) ?
C13 O3 C12 C11 . . . . 144.0(3) ?
N1 C11 C12 O3 . . . . -73.6(4) ?
C12 O3 C13 O4 . . . . -3.1(5) ?
C12 O3 C13 C19 . . . . 174.9(2) ?
O2 C10 C14 C15 . . . . -171.0(4) ?
O1 C10 C14 C15 . . . . 8.8(5) ?
O2 C10 C14 C18 . . . . 0.0(6) ?
O1 C10 C14 C18 . . . . 179.9(3) ?
O2 C10 C14 Fe1 . . . . -84.6(4) ?
O1 C10 C14 Fe1 . . . . 95.3(4) ?
C21 Fe1 C14 C15 . . . . 169.0(2) ?
C18 Fe1 C14 C15 . . . . -118.8(3) ?
C19 Fe1 C14 C15 . . . . 85.3(3) ?
C20 Fe1 C14 C15 . . . . 127.6(2) ?
C22 Fe1 C14 C15 . . . . -158.3(5) ?
C23 Fe1 C14 C15 . . . . 51.3(5) ?
C17 Fe1 C14 C15 . . . . -81.3(3) ?
C16 Fe1 C14 C15 . . . . -38.4(3) ?
C21 Fe1 C14 C18 . . . . -72.2(3) ?
C15 Fe1 C14 C18 . . . . 118.8(3) ?
C19 Fe1 C14 C18 . . . . -155.9(3) ?
C20 Fe1 C14 C18 . . . . -113.6(3) ?
C22 Fe1 C14 C18 . . . . -39.5(6) ?
C23 Fe1 C14 C18 . . . . 170.1(4) ?
C17 Fe1 C14 C18 . . . . 37.5(3) ?
C16 Fe1 C14 C18 . . . . 80.4(3) ?
C21 Fe1 C14 C10 . . . . 46.1(4) ?
C15 Fe1 C14 C10 . . . . -122.9(4) ?
C18 Fe1 C14 C10 . . . . 118.3(5) ?
C19 Fe1 C14 C10 . . . . -37.6(4) ?
C20 Fe1 C14 C10 . . . . 4.7(4) ?
C22 Fe1 C14 C10 . . . . 78.8(6) ?
C23 Fe1 C14 C10 . . . . -71.5(6) ?
C17 Fe1 C14 C10 . . . . 155.8(4) ?
C16 Fe1 C14 C10 . . . . -161.3(4) ?
C18 C14 C15 C16 . . . . 0.1(4) ?
C10 C14 C15 C16 . . . . 172.2(3) ?
Fe1 C14 C15 C16 . . . . 60.3(2) ?
C18 C14 C15 Fe1 . . . . -60.3(3) ?
C10 C14 C15 Fe1 . . . . 111.9(4) ?
C21 Fe1 C15 C14 . . . . -36.2(7) ?
C18 Fe1 C15 C14 . . . . 38.2(2) ?
C19 Fe1 C15 C14 . . . . -114.2(2) ?
C20 Fe1 C15 C14 . . . . -72.6(3) ?
C22 Fe1 C15 C14 . . . . 165.1(3) ?
C23 Fe1 C15 C14 . . . . -158.3(2) ?
C17 Fe1 C15 C14 . . . . 81.6(3) ?
C16 Fe1 C15 C14 . . . . 118.0(4) ?
C14 Fe1 C15 C16 . . . . -118.0(4) ?
C21 Fe1 C15 C16 . . . . -154.3(6) ?
C18 Fe1 C15 C16 . . . . -79.8(3) ?
C19 Fe1 C15 C16 . . . . 127.8(3) ?
C20 Fe1 C15 C16 . . . . 169.4(3) ?
C22 Fe1 C15 C16 . . . . 47.1(5) ?
C23 Fe1 C15 C16 . . . . 83.7(3) ?
C17 Fe1 C15 C16 . . . . -36.4(3) ?
C14 C15 C16 C17 . . . . -0.4(4) ?
Fe1 C15 C16 C17 . . . . 58.8(3) ?
C14 C15 C16 Fe1 . . . . -59.2(2) ?
C14 Fe1 C16 C17 . . . . -81.8(3) ?
C21 Fe1 C16 C17 . . . . 45.5(5) ?
C15 Fe1 C16 C17 . . . . -120.5(4) ?
C18 Fe1 C16 C17 . . . . -37.2(3) ?
C19 Fe1 C16 C17 . . . . 165.8(2) ?
C20 Fe1 C16 C17 . . . . -158.4(7) ?
C22 Fe1 C16 C17 . . . . 80.8(3) ?
C23 Fe1 C16 C17 . . . . 123.6(3) ?
C14 Fe1 C16 C15 . . . . 38.7(2) ?
C21 Fe1 C16 C15 . . . . 166.0(4) ?
C18 Fe1 C16 C15 . . . . 83.4(3) ?
C19 Fe1 C16 C15 . . . . -73.7(3) ?
C20 Fe1 C16 C15 . . . . -37.9(9) ?
C22 Fe1 C16 C15 . . . . -158.7(3) ?
C23 Fe1 C16 C15 . . . . -115.9(3) ?
C17 Fe1 C16 C15 . . . . 120.5(4) ?
C15 C16 C17 C18 . . . . 0.6(5) ?
Fe1 C16 C17 C18 . . . . 58.6(3) ?
C15 C16 C17 Fe1 . . . . -58.0(3) ?
C14 Fe1 C17 C16 . . . . 81.8(3) ?
C21 Fe1 C17 C16 . . . . -157.8(3) ?
C15 Fe1 C17 C16 . . . . 37.3(3) ?
C18 Fe1 C17 C16 . . . . 120.2(4) ?
C19 Fe1 C17 C16 . . . . -47.4(8) ?
C20 Fe1 C17 C16 . . . . 169.1(3) ?
C22 Fe1 C17 C16 . . . . -116.0(3) ?
C23 Fe1 C17 C16 . . . . -76.6(3) ?
C14 Fe1 C17 C18 . . . . -38.4(3) ?
C21 Fe1 C17 C18 . . . . 82.0(4) ?
C15 Fe1 C17 C18 . . . . -82.9(3) ?
C19 Fe1 C17 C18 . . . . -167.6(6) ?
C20 Fe1 C17 C18 . . . . 48.9(5) ?
C22 Fe1 C17 C18 . . . . 123.8(3) ?
C23 Fe1 C17 C18 . . . . 163.2(3) ?
C16 Fe1 C17 C18 . . . . -120.2(4) ?
C16 C17 C18 C14 . . . . -0.6(5) ?
Fe1 C17 C18 C14 . . . . 58.6(3) ?
C16 C17 C18 Fe1 . . . . -59.2(3) ?
C15 C14 C18 C17 . . . . 0.3(4) ?
C10 C14 C18 C17 . . . . -172.2(3) ?
Fe1 C14 C18 C17 . . . . -59.8(3) ?
C15 C14 C18 Fe1 . . . . 60.2(2) ?
C10 C14 C18 Fe1 . . . . -112.4(3) ?
C14 Fe1 C18 C17 . . . . 118.9(4) ?
C21 Fe1 C18 C17 . . . . -114.4(3) ?
C15 Fe1 C18 C17 . . . . 80.8(3) ?
C19 Fe1 C18 C17 . . . . 172.7(3) ?
C20 Fe1 C18 C17 . . . . -156.7(3) ?
C22 Fe1 C18 C17 . . . . -74.5(4) ?
C23 Fe1 C18 C17 . . . . -48.3(8) ?
C16 Fe1 C18 C17 . . . . 36.7(3) ?
C21 Fe1 C18 C14 . . . . 126.7(3) ?
C15 Fe1 C18 C14 . . . . -38.1(2) ?
C19 Fe1 C18 C14 . . . . 53.8(5) ?
C20 Fe1 C18 C14 . . . . 84.4(3) ?
C22 Fe1 C18 C14 . . . . 166.6(3) ?
C23 Fe1 C18 C14 . . . . -167.2(5) ?
C17 Fe1 C18 C14 . . . . -118.9(4) ?
C16 Fe1 C18 C14 . . . . -82.2(3) ?
O4 C13 C19 C20 . . . . 176.1(4) ?
O3 C13 C19 C20 . . . . -1.8(5) ?
O4 C13 C19 C23 . . . . -0.9(6) ?
O3 C13 C19 C23 . . . . -178.8(3) ?
O4 C13 C19 Fe1 . . . . -91.8(4) ?
O3 C13 C19 Fe1 . . . . 90.2(3) ?
C14 Fe1 C19 C20 . . . . 81.7(3) ?
C21 Fe1 C19 C20 . . . . -38.2(2) ?
C15 Fe1 C19 C20 . . . . 125.9(2) ?
C18 Fe1 C19 C20 . . . . 43.6(5) ?
C22 Fe1 C19 C20 . . . . -81.4(3) ?
C23 Fe1 C19 C20 . . . . -118.3(3) ?
C17 Fe1 C19 C20 . . . . -155.0(6) ?
C16 Fe1 C19 C20 . . . . 167.7(2) ?
C14 Fe1 C19 C23 . . . . -160.0(3) ?
C21 Fe1 C19 C23 . . . . 80.2(3) ?
C15 Fe1 C19 C23 . . . . -115.8(3) ?
C18 Fe1 C19 C23 . . . . 161.9(4) ?
C20 Fe1 C19 C23 . . . . 118.3(3) ?
C22 Fe1 C19 C23 . . . . 36.9(3) ?
C17 Fe1 C19 C23 . . . . -36.7(7) ?
C16 Fe1 C19 C23 . . . . -74.0(3) ?
C14 Fe1 C19 C13 . . . . -39.8(4) ?
C21 Fe1 C19 C13 . . . . -159.7(4) ?
C15 Fe1 C19 C13 . . . . 4.4(3) ?
C18 Fe1 C19 C13 . . . . -77.9(5) ?
C20 Fe1 C19 C13 . . . . -121.5(4) ?
C22 Fe1 C19 C13 . . . . 157.1(4) ?
C23 Fe1 C19 C13 . . . . 120.2(4) ?
C17 Fe1 C19 C13 . . . . 83.5(7) ?
C16 Fe1 C19 C13 . . . . 46.1(4) ?
C23 C19 C20 C21 . . . . -0.6(4) ?
C13 C19 C20 C21 . . . . -178.0(3) ?
Fe1 C19 C20 C21 . . . . 59.2(3) ?
C23 C19 C20 Fe1 . . . . -59.8(2) ?
C13 C19 C20 Fe1 . . . . 122.7(3) ?
C14 Fe1 C20 C19 . . . . -116.3(2) ?
C21 Fe1 C20 C19 . . . . 118.7(4) ?
C15 Fe1 C20 C19 . . . . -75.0(3) ?
C18 Fe1 C20 C19 . . . . -160.0(2) ?
C22 Fe1 C20 C19 . . . . 81.8(3) ?
C23 Fe1 C20 C19 . . . . 38.6(2) ?
C17 Fe1 C20 C19 . . . . 166.3(3) ?
C16 Fe1 C20 C19 . . . . -44.5(8) ?
C14 Fe1 C20 C21 . . . . 125.0(3) ?
C15 Fe1 C20 C21 . . . . 166.3(3) ?
C18 Fe1 C20 C21 . . . . 81.4(3) ?
C19 Fe1 C20 C21 . . . . -118.7(4) ?
C22 Fe1 C20 C21 . . . . -36.8(3) ?
C23 Fe1 C20 C21 . . . . -80.0(3) ?
C17 Fe1 C20 C21 . . . . 47.6(5) ?
C16 Fe1 C20 C21 . . . . -163.1(7) ?
C19 C20 C21 C22 . . . . 0.2(5) ?
Fe1 C20 C21 C22 . . . . 59.7(3) ?
C19 C20 C21 Fe1 . . . . -59.6(2) ?
C14 Fe1 C21 C22 . . . . 165.4(2) ?
C15 Fe1 C21 C22 . . . . -165.8(6) ?
C18 Fe1 C21 C22 . . . . 124.5(3) ?
C19 Fe1 C21 C22 . . . . -82.2(3) ?
C20 Fe1 C21 C22 . . . . -120.0(4) ?
C23 Fe1 C21 C22 . . . . -37.5(2) ?
C17 Fe1 C21 C22 . . . . 82.7(3) ?
C16 Fe1 C21 C22 . . . . 51.6(5) ?
C14 Fe1 C21 C20 . . . . -74.6(3) ?
C15 Fe1 C21 C20 . . . . -45.8(8) ?
C18 Fe1 C21 C20 . . . . -115.5(3) ?
C19 Fe1 C21 C20 . . . . 37.8(2) ?
C22 Fe1 C21 C20 . . . . 120.0(4) ?
C23 Fe1 C21 C20 . . . . 82.5(3) ?
C17 Fe1 C21 C20 . . . . -157.3(3) ?
C16 Fe1 C21 C20 . . . . 171.6(4) ?
C20 C21 C22 C23 . . . . 0.3(5) ?
Fe1 C21 C22 C23 . . . . 59.8(3) ?
C20 C21 C22 Fe1 . . . . -59.5(3) ?
C14 Fe1 C22 C21 . . . . -42.7(6) ?
C15 Fe1 C22 C21 . . . . 171.5(3) ?
C18 Fe1 C22 C21 . . . . -73.3(3) ?
C19 Fe1 C22 C21 . . . . 81.1(3) ?
C20 Fe1 C22 C21 . . . . 37.5(2) ?
C23 Fe1 C22 C21 . . . . 119.1(4) ?
C17 Fe1 C22 C21 . . . . -113.9(3) ?
C16 Fe1 C22 C21 . . . . -155.1(3) ?
C14 Fe1 C22 C23 . . . . -161.8(4) ?
C21 Fe1 C22 C23 . . . . -119.1(4) ?
C15 Fe1 C22 C23 . . . . 52.4(5) ?
C18 Fe1 C22 C23 . . . . 167.6(3) ?
C19 Fe1 C22 C23 . . . . -38.0(2) ?
C20 Fe1 C22 C23 . . . . -81.6(3) ?
C17 Fe1 C22 C23 . . . . 127.0(3) ?
C16 Fe1 C22 C23 . . . . 85.7(3) ?
C21 C22 C23 C19 . . . . -0.6(4) ?
Fe1 C22 C23 C19 . . . . 58.8(2) ?
C21 C22 C23 Fe1 . . . . -59.4(3) ?
C20 C19 C23 C22 . . . . 0.7(4) ?
C13 C19 C23 C22 . . . . 178.3(3) ?
Fe1 C19 C23 C22 . . . . -59.2(3) ?
C20 C19 C23 Fe1 . . . . 60.0(2) ?
C13 C19 C23 Fe1 . . . . -122.5(3) ?
C14 Fe1 C23 C22 . . . . 166.6(4) ?
C21 Fe1 C23 C22 . . . . 37.5(2) ?
C15 Fe1 C23 C22 . . . . -156.3(3) ?
C18 Fe1 C23 C22 . . . . -34.6(7) ?
C19 Fe1 C23 C22 . . . . 119.6(4) ?
C20 Fe1 C23 C22 . . . . 81.7(3) ?
C17 Fe1 C23 C22 . . . . -71.4(3) ?
C16 Fe1 C23 C22 . . . . -112.7(3) ?
C14 Fe1 C23 C19 . . . . 46.9(5) ?
C21 Fe1 C23 C19 . . . . -82.1(2) ?
C15 Fe1 C23 C19 . . . . 84.0(3) ?
C18 Fe1 C23 C19 . . . . -154.3(6) ?
C20 Fe1 C23 C19 . . . . -37.9(2) ?
C22 Fe1 C23 C19 . . . . -119.6(4) ?
C17 Fe1 C23 C19 . . . . 169.0(3) ?
C16 Fe1 C23 C19 . . . . 127.6(3) ?
